data_2234186
loop_
_publ_author_name
'Jin, Xu-Dong'
'Yin, Xue-Yue'
'Wang, Hai-Bo'
'Chang, Xiao-Hong'
'Jin, Yue-Hong'

_publ_section_title
;
 (<i>E</i>)-<i>N</i>-Benzylideneadamantan-1-amine
;
_journal_coeditor_code GK2442
_journal_issue 4
_journal_name_full 'Acta Crystallographica Section E'
_journal_page_first o1130
_journal_paper_doi 10.1107/S1600536812011415
_journal_volume 68
_journal_year 2012
_chemical_formula_iupac 'C17 H21 N'
_chemical_formula_moiety 'C17 H21 N'
_chemical_formula_sum 'C17 H21 N'
_chemical_formula_weight 239.35
_chemical_melting_point 320.5
_chemical_name_systematic
;
(<i>E</i>)-<i>N</i>-Benzylideneadamantan-1-amine
;
_space_group_IT_number 19
_symmetry_cell_setting orthorhombic
_symmetry_space_group_name_Hall 'P 2ac 2ab'
_symmetry_space_group_name_H-M 'P 21 21 21'
_atom_sites_solution_hydrogens geom
_atom_sites_solution_primary direct
_atom_sites_solution_secondary difmap
_audit_creation_method SHELXL-97
_cell_angle_alpha 90.00
_cell_angle_beta 90.00
_cell_angle_gamma 90.00
_cell_formula_units_Z 4
_cell_length_a 6.480(2)
_cell_length_b 7.141(2)
_cell_length_c 29.674(11)
_cell_measurement_reflns_used 5300
_cell_measurement_temperature 296(2)
_cell_measurement_theta_max 26.37
_cell_measurement_theta_min 2.8
_cell_volume 1373.1(8)
_computing_cell_refinement 'SAINT (Bruker, 2004)'
_computing_data_collection 'SMART (Bruker, 2004)'
_computing_data_reduction 'SAINT (Bruker, 2004)'
_computing_molecular_graphics 'XP in SHELXTL (Sheldrick, 2008)'
_computing_publication_material 'SHELXTL (Sheldrick, 2008)'
_computing_structure_refinement 'SHELXL97 (Sheldrick, 2008)'
_computing_structure_solution 'SHELXS97 (Sheldrick, 2008)'
_diffrn_ambient_temperature 296(2)
_diffrn_measured_fraction_theta_full 0.985
_diffrn_measured_fraction_theta_max 0.985
_diffrn_measurement_device_type 'Bruker SMART CCD area-detector'
_diffrn_measurement_method '\w scans'
_diffrn_radiation_monochromator graphite
_diffrn_radiation_source 'fine-focus sealed tube'
_diffrn_radiation_type MoK\a
_diffrn_radiation_wavelength 0.71073
_diffrn_reflns_av_R_equivalents 0.0252
_diffrn_reflns_av_sigmaI/netI 0.0455
_diffrn_reflns_limit_h_max 8
_diffrn_reflns_limit_h_min -5
_diffrn_reflns_limit_k_max 6
_diffrn_reflns_limit_k_min -8
_diffrn_reflns_limit_l_max 37
_diffrn_reflns_limit_l_min -30
_diffrn_reflns_number 4971
_diffrn_reflns_theta_full 26.37
_diffrn_reflns_theta_max 26.37
_diffrn_reflns_theta_min 2.75
_diffrn_standards_decay_% 0
_diffrn_standards_number 0
_exptl_absorpt_coefficient_mu 0.066
_exptl_absorpt_correction_T_max 0.986
_exptl_absorpt_correction_T_min 0.978
_exptl_absorpt_correction_type multi-scan
_exptl_absorpt_process_details '(SADABS; Sheldrick, 1996)'
_exptl_crystal_colour colourless
_exptl_crystal_density_diffrn 1.158
_exptl_crystal_density_method 'not measured'
_exptl_crystal_description plate-shaped
_exptl_crystal_F_000 520
_exptl_crystal_size_max 0.33
_exptl_crystal_size_mid 0.29
_exptl_crystal_size_min 0.22
_refine_diff_density_max 0.175
_refine_diff_density_min -0.172
_refine_ls_abs_structure_details
;Flack, H. D. (1983). <i>Acta Cryst.</i> A<b>39</b>,
876--881, 1097 Friedel pairs
;
_refine_ls_abs_structure_Flack -3(5)
_refine_ls_extinction_method none
_refine_ls_goodness_of_fit_ref 0.992
_refine_ls_hydrogen_treatment constr
_refine_ls_matrix_type full
_refine_ls_number_parameters 163
_refine_ls_number_reflns 2726
_refine_ls_number_restraints 0
_refine_ls_restrained_S_all 0.992
_refine_ls_R_factor_all 0.0759
_refine_ls_R_factor_gt 0.0495
_refine_ls_shift/su_max 0.000
_refine_ls_shift/su_mean 0.000
_refine_ls_structure_factor_coef Fsqd
_refine_ls_weighting_details 'calc w=1/[\s^2^(Fo^2^)+(0.0708P)^2^+0.1812P] where P=(Fo^2^+2Fc^2^)/3'
_refine_ls_weighting_scheme calc
_refine_ls_wR_factor_gt 0.1230
_refine_ls_wR_factor_ref 0.1399
_reflns_number_gt 1981
_reflns_number_total 2726
_reflns_threshold_expression I>2\s(I)
_cod_data_source_file gk2442.cif
_cod_data_source_block I
_cod_database_code 2234186
_cod_database_fobs_code 2234186

loop_
_symmetry_equiv_pos_as_xyz
'x, y, z'
'-x+1/2, -y, z+1/2'
'-x, y+1/2, -z+1/2'
'x+1/2, -y+1/2, -z'

loop_
_atom_site_type_symbol
_atom_site_label
_atom_site_fract_x
_atom_site_fract_y
_atom_site_fract_z
_atom_site_U_iso_or_equiv
_atom_site_adp_type
_atom_site_calc_flag
_atom_site_refinement_flags
_atom_site_occupancy
_atom_site_symmetry_multiplicity
C C1 0.1858(3) 0.5833(3) 0.14354(7) 0.0372(5) Uani d . 1 1
C C2 0.3828(4) 0.5357(3) 0.16995(9) 0.0527(6) Uani d . 1 1
H H2A 0.4953 0.5136 0.1490 0.063 Uiso calc R 1 1
H H2B 0.3611 0.4222 0.1872 0.063 Uiso calc R 1 1
C C3 0.2221(4) 0.7625(3) 0.11730(8) 0.0479(6) Uani d . 1 1
H H3A 0.0982 0.7945 0.1007 0.057 Uiso calc R 1 1
H H3B 0.3326 0.7429 0.0957 0.057 Uiso calc R 1 1
C C4 0.0121(3) 0.6168(3) 0.17747(8) 0.0456(6) Uani d . 1 1
H H4A -0.0107 0.5039 0.1950 0.055 Uiso calc R 1 1
H H4B -0.1146 0.6458 0.1615 0.055 Uiso calc R 1 1
C C5 0.0674(4) 0.7804(3) 0.20945(7) 0.0474(6) Uani d . 1 1
H H5 -0.0453 0.8011 0.2309 0.057 Uiso calc R 1 1
C C6 0.2638(4) 0.7272(4) 0.23476(9) 0.0570(7) Uani d . 1 1
H H6A 0.2993 0.8259 0.2558 0.068 Uiso calc R 1 1
H H6B 0.2402 0.6133 0.2518 0.068 Uiso calc R 1 1
C C7 0.4407(4) 0.6974(3) 0.20206(8) 0.0514(6) Uani d . 1 1
H H7 0.5671 0.6664 0.2186 0.062 Uiso calc R 1 1
C C8 0.4736(4) 0.8731(3) 0.17412(9) 0.0539(6) Uani d . 1 1
H H8A 0.5135 0.9755 0.1938 0.065 Uiso calc R 1 1
H H8B 0.5848 0.8522 0.1528 0.065 Uiso calc R 1 1
C C9 0.2796(4) 0.9257(3) 0.14885(8) 0.0471(6) Uani d . 1 1
H H9 0.3031 1.0398 0.1312 0.057 Uiso calc R 1 1
C C10 0.1026(4) 0.9556(3) 0.18180(9) 0.0513(6) Uani d . 1 1
H H10A 0.1348 1.0595 0.2016 0.062 Uiso calc R 1 1
H H10B -0.0221 0.9865 0.1653 0.062 Uiso calc R 1 1
C C11 -0.0168(4) 0.3554(3) 0.10652(8) 0.0476(6) Uani d . 1 1
H H11 -0.1226 0.3914 0.1258 0.057 Uiso calc R 1 1
C C12 -0.0603(4) 0.2091(3) 0.07252(8) 0.0490(6) Uani d . 1 1
C C13 0.0838(4) 0.1560(3) 0.04071(8) 0.0554(7) Uani d . 1 1
H H13 0.2133 0.2121 0.0404 0.067 Uiso calc R 1 1
C C14 0.0355(6) 0.0188(3) 0.00920(9) 0.0681(8) Uani d . 1 1
H H14 0.1322 -0.0163 -0.0124 0.082 Uiso calc R 1 1
C C15 -0.1551(6) -0.0648(4) 0.00991(9) 0.0731(9) Uani d . 1 1
H H15 -0.1870 -0.1577 -0.0109 0.088 Uiso calc R 1 1
C C16 -0.2978(5) -0.0116(4) 0.04126(10) 0.0740(9) Uani d . 1 1
H H16 -0.4274 -0.0676 0.0416 0.089 Uiso calc R 1 1
C C17 -0.2507(4) 0.1241(4) 0.07226(9) 0.0610(7) Uani d . 1 1
H H17 -0.3490 0.1592 0.0935 0.073 Uiso calc R 1 1
N N1 0.1537(3) 0.4325(2) 0.11053(6) 0.0480(5) Uani d . 1 1

loop_
_atom_site_aniso_label
_atom_site_aniso_U_11
_atom_site_aniso_U_22
_atom_site_aniso_U_33
_atom_site_aniso_U_12
_atom_site_aniso_U_13
_atom_site_aniso_U_23
C1 0.0310(11) 0.0377(11) 0.0429(11) -0.0010(9) 0.0002(9) -0.0021(9)
C2 0.0429(13) 0.0489(14) 0.0663(16) 0.0083(10) -0.0030(12) 0.0003(12)
C3 0.0482(14) 0.0500(13) 0.0455(12) -0.0002(11) 0.0021(10) 0.0020(11)
C4 0.0390(12) 0.0479(12) 0.0498(13) -0.0016(11) 0.0036(10) 0.0002(10)
C5 0.0378(12) 0.0591(13) 0.0453(12) -0.0008(11) 0.0085(10) -0.0021(11)
C6 0.0570(16) 0.0657(16) 0.0482(13) -0.0072(14) -0.0023(12) 0.0035(12)
C7 0.0349(12) 0.0594(14) 0.0597(14) 0.0034(10) -0.0114(12) 0.0059(12)
C8 0.0377(13) 0.0601(14) 0.0637(15) -0.0106(12) 0.0016(12) 0.0006(13)
C9 0.0449(13) 0.0422(12) 0.0544(13) -0.0013(10) 0.0013(11) 0.0072(10)
C10 0.0425(14) 0.0469(13) 0.0644(14) 0.0046(10) -0.0021(11) -0.0056(12)
C11 0.0428(13) 0.0448(12) 0.0552(14) 0.0031(11) 0.0020(11) -0.0013(11)
C12 0.0612(15) 0.0374(11) 0.0486(12) -0.0024(11) -0.0054(12) 0.0021(10)
C13 0.0636(16) 0.0423(13) 0.0604(15) -0.0039(11) 0.0016(13) 0.0039(12)
C14 0.103(2) 0.0458(14) 0.0551(15) 0.0063(16) 0.0102(16) -0.0020(12)
C15 0.114(3) 0.0505(15) 0.0543(15) -0.0180(17) -0.0164(18) -0.0031(13)
C16 0.083(2) 0.0658(17) 0.0730(19) -0.0313(16) -0.0089(17) -0.0048(15)
C17 0.0646(17) 0.0592(15) 0.0592(15) -0.0128(13) -0.0007(14) -0.0028(13)
N1 0.0479(11) 0.0420(10) 0.0541(11) -0.0021(9) 0.0033(10) -0.0048(9)

loop_
_atom_type_symbol
_atom_type_description
_atom_type_scat_dispersion_real
_atom_type_scat_dispersion_imag
_atom_type_scat_source
C C 0.0033 0.0016 'International Tables Vol C Tables 4.2.6.8 and 6.1.1.4'
H H 0.0000 0.0000 'International Tables Vol C Tables 4.2.6.8 and 6.1.1.4'
N N 0.0061 0.0033 'International Tables Vol C Tables 4.2.6.8 and 6.1.1.4'

loop_
_geom_angle_atom_site_label_1
_geom_angle_atom_site_label_2
_geom_angle_atom_site_label_3
_geom_angle
N1 C1 C3 107.34(16)
N1 C1 C4 116.69(17)
C3 C1 C4 108.70(17)
N1 C1 C2 107.17(17)
C3 C1 C2 108.63(18)
C4 C1 C2 108.08(18)
C1 C2 C7 110.58(18)
C1 C2 H2A 109.5
C7 C2 H2A 109.5
C1 C2 H2B 109.5
C7 C2 H2B 109.5
H2A C2 H2B 108.1
C1 C3 C9 111.33(17)
C1 C3 H3A 109.4
C9 C3 H3A 109.4
C1 C3 H3B 109.4
C9 C3 H3B 109.4
H3A C3 H3B 108.0
C1 C4 C5 110.57(18)
C1 C4 H4A 109.5
C5 C4 H4A 109.5
C1 C4 H4B 109.5
C5 C4 H4B 109.5
H4A C4 H4B 108.1
C10 C5 C6 110.3(2)
C10 C5 C4 109.06(18)
C6 C5 C4 107.88(19)
C10 C5 H5 109.9
C6 C5 H5 109.9
C4 C5 H5 109.9
C7 C6 C5 110.52(19)
C7 C6 H6A 109.5
C5 C6 H6A 109.5
C7 C6 H6B 109.5
C5 C6 H6B 109.5
H6A C6 H6B 108.1
C6 C7 C8 109.8(2)
C6 C7 C2 108.4(2)
C8 C7 C2 108.38(19)
C6 C7 H7 110.1
C8 C7 H7 110.1
C2 C7 H7 110.1
C9 C8 C7 111.07(19)
C9 C8 H8A 109.4
C7 C8 H8A 109.4
C9 C8 H8B 109.4
C7 C8 H8B 109.4
H8A C8 H8B 108.0
C8 C9 C10 110.04(19)
C8 C9 C3 108.37(19)
C10 C9 C3 108.3(2)
C8 C9 H9 110.0
C10 C9 H9 110.0
C3 C9 H9 110.0
C5 C10 C9 110.23(19)
C5 C10 H10A 109.6
C9 C10 H10A 109.6
C5 C10 H10B 109.6
C9 C10 H10B 109.6
H10A C10 H10B 108.1
N1 C11 C12 123.3(2)
N1 C11 H11 118.4
C12 C11 H11 118.4
C17 C12 C13 118.8(2)
C17 C12 C11 119.1(2)
C13 C12 C11 122.1(2)
C12 C13 C14 120.1(3)
C12 C13 H13 120.0
C14 C13 H13 120.0
C15 C14 C13 120.0(3)
C15 C14 H14 120.0
C13 C14 H14 120.0
C16 C15 C14 119.9(3)
C16 C15 H15 120.0
C14 C15 H15 120.0
C15 C16 C17 120.2(3)
C15 C16 H16 119.9
C17 C16 H16 119.9
C16 C17 C12 121.1(3)
C16 C17 H17 119.5
C12 C17 H17 119.5
C11 N1 C1 120.97(19)

loop_
_geom_bond_atom_site_label_1
_geom_bond_atom_site_label_2
_geom_bond_distance
C1 N1 1.471(3)
C1 C3 1.516(3)
C1 C4 1.529(3)
C1 C2 1.536(3)
C2 C7 1.543(3)
C2 H2A 0.9700
C2 H2B 0.9700
C3 C9 1.541(3)
C3 H3A 0.9700
C3 H3B 0.9700
C4 C5 1.547(3)
C4 H4A 0.9700
C4 H4B 0.9700
C5 C10 1.514(3)
C5 C6 1.525(3)
C5 H5 0.9800
C6 C7 1.517(3)
C6 H6A 0.9700
C6 H6B 0.9700
C7 C8 1.519(3)
C7 H7 0.9800
C8 C9 1.511(3)
C8 H8A 0.9700
C8 H8B 0.9700
C9 C10 1.522(3)
C9 H9 0.9800
C10 H10A 0.9700
C10 H10B 0.9700
C11 N1 1.240(3)
C11 C12 1.480(3)
C11 H11 0.9300
C12 C17 1.375(3)
C12 C13 1.381(3)
C13 C14 1.390(3)
C13 H13 0.9300
C14 C15 1.371(5)
C14 H14 0.9300
C15 C16 1.366(4)
C15 H15 0.9300
C16 C17 1.371(4)
C16 H16 0.9300
C17 H17 0.9300

loop_
_cod_related_entry_id
_cod_related_entry_database
_cod_related_entry_code
1 ChemSpider 275749
